data_4002814
loop_
_publ_author_name
'Wang, Zhenbin'
'Chu, Iek-Heng'
'Zhou, Fei'
'Ong, Shyue Ping'

_publ_section_title
;
 Electronic Structure Descriptor for the Discovery of Narrow-Band
 Red-Emitting Phosphors
;
_journal_issue 11
_journal_name_full 'Chemistry of Materials'
_journal_page_first 4024
_journal_paper_doi 10.1021/acs.chemmater.6b01496
_journal_volume 28
_journal_year 2016
_chemical_formula_structural LiCaAl3N4
_chemical_formula_sum 'Al48 Ca16 Li16 N64'
_space_group_IT_number 88
_symmetry_Int_Tables_number 88
_symmetry_space_group_name_Hall 'I 4bw -1bw'
_symmetry_space_group_name_H-M 'I 41/a :1'
_cell_angle_alpha 90.00000000
_cell_angle_beta 90.00000000
_cell_angle_gamma 90.00000000
_cell_formula_units_Z 16
_cell_length_a 11.23457271
_cell_length_b 11.23457271
_cell_length_c 12.93753742
_cell_volume 1632.919
_cod_data_source_file 7.cif
_cod_data_source_block LiCaAl3N4
_cod_original_cell_volume 1632.91935707
_cod_original_sg_symbol_H-M I4_1/a
_cod_original_formula_sum 'Li16 Ca16 Al48 N64'
_cod_database_code 4002814

loop_
_symmetry_equiv_pos_site_id
_symmetry_equiv_pos_as_xyz
1 'x, y, z'
2 'y+1/2, -x, z+3/4'
3 '-x+1/2, -y+1/2, z+1/2'
4 '-y+1/2, x, z+3/4'
5 '-x+1/2, -y, -z+3/4'
6 '-y+1/2, x+1/2, -z+1/2'
7 'x+1/2, y, -z+3/4'
8 'y+1/2, -x+1/2, -z+1/2'
9 'x+1/2, y+1/2, z+1/2'
10 'y, -x+1/2, z+1/4'
11 '-x, -y, z'
12 '-y, x+1/2, z+1/4'
13 '-x, -y+1/2, -z+1/4'
14 '-y, x, -z'
15 'x, y+1/2, -z+1/4'
16 'y, -x, -z'

loop_
_atom_site_aniso_type_symbol
_atom_site_aniso_U_11
_atom_site_aniso_U_22
_atom_site_aniso_U_33
_atom_site_aniso_U_12
_atom_site_aniso_U_13
_atom_site_aniso_U_23
Li 0 0 0 0 0 0
Ca 0 0 0 0 0 0
Al 0 0 0 0 0 0
N 0 0 0 0 0 0

loop_
_atom_site_type_symbol
_atom_site_label
_atom_site_symmetry_multiplicity
_atom_site_fract_x
_atom_site_fract_y
_atom_site_fract_z
_atom_site_occupancy
Li Li1 16 0.015006 0.354207 0.440963 1
Ca Ca2 16 0.230921 0.243978 0.310376 1
Al Al3 16 0.020831 0.340153 0.184025 1
Al Al4 16 0.022295 0.335758 0.691331 1
Al Al5 16 0.034250 0.329590 0.933655 1
N N6 16 0.059949 0.170132 0.193860 1
N N7 16 0.064918 0.157075 0.433821 1
N N8 16 0.079087 0.163296 0.947473 1
N N9 16 0.084284 0.176002 0.673946 1

_cod_struct_determination_method theoretical
